data_7118307
loop_
_publ_author_name
'Kreider-Mueller, Ava'
'Quinlivan, Patrick J.'
'Rauch, Michael'
'Owen, Jonathan S.'
'Parkin, Gerard'

_publ_section_title
;
 Synthesis, structure and reactivity of [Tm(Bu(t))]ZnH, a monomeric
 terminal zinc hydride compound in a sulfur-rich coordination environment:
 access to a heterobimetallic compound.
;
_journal_issue 11
_journal_name_full 'Chemical communications (Cambridge, England)'
_journal_page_first 2358
_journal_page_last 2361
_journal_paper_doi 10.1039/c5cc08915h
_journal_volume 52
_journal_year 2016
_chemical_formula_sum 'C27 H38 B F N6 S4 Zn'
_chemical_formula_weight 670.05
_space_group_crystal_system monoclinic
_space_group_IT_number 14
_space_group_name_Hall '-P 2yn'
_space_group_name_H-M_alt 'P 1 21/n 1'
_symmetry_space_group_name_Hall '-P 2yn'
_symmetry_space_group_name_H-M 'P 1 21/n 1'
_atom_sites_solution_hydrogens mixed
_audit_creation_method SHELXL-2014/7
_audit_update_record
;
2015-10-20 deposited with the CCDC.
2015-11-30 downloaded from the CCDC.
;
_cell_angle_alpha 90
_cell_angle_beta 92.785(5)
_cell_angle_gamma 90
_cell_formula_units_Z 4
_cell_length_a 13.199(5)
_cell_length_b 17.979(6)
_cell_length_c 13.504(5)
_cell_measurement_reflns_used 2867
_cell_measurement_temperature 130(2)
_cell_measurement_theta_max 21.17
_cell_measurement_theta_min 2.49
_cell_volume 3201(2)
_computing_cell_refinement 'Bruker SAINT'
_computing_data_collection 'Bruker APEX2'
_computing_data_reduction 'Bruker SAINT'
_computing_molecular_graphics 'Bruker SHELXTL'
_computing_publication_material 'Bruker SHELXTL'
_computing_structure_refinement 'SHELXL-2014/7 (Sheldrick, 2014)'
_computing_structure_solution 'SHELXS-97 (Sheldrick, 2008)'
_diffrn_ambient_temperature 130(2)
_diffrn_measured_fraction_theta_full 1.000
_diffrn_measured_fraction_theta_max 1.000
_diffrn_measurement_device_type 'Bruker APEX-II CCD'
_diffrn_measurement_method '\f and \w scans'
_diffrn_radiation_type MoK\a
_diffrn_radiation_wavelength 0.71073
_diffrn_reflns_av_R_equivalents 0.2396
_diffrn_reflns_av_unetI/netI 0.1662
_diffrn_reflns_laue_measured_fraction_full 1.000
_diffrn_reflns_laue_measured_fraction_max 1.000
_diffrn_reflns_limit_h_max 16
_diffrn_reflns_limit_h_min -16
_diffrn_reflns_limit_k_max 21
_diffrn_reflns_limit_k_min -21
_diffrn_reflns_limit_l_max 16
_diffrn_reflns_limit_l_min -16
_diffrn_reflns_number 35664
_diffrn_reflns_point_group_measured_fraction_full 1.000
_diffrn_reflns_point_group_measured_fraction_max 1.000
_diffrn_reflns_theta_full 25.242
_diffrn_reflns_theta_max 25.679
_diffrn_reflns_theta_min 1.887
_exptl_absorpt_coefficient_mu 1.062
_exptl_absorpt_correction_T_max 0.7461
_exptl_absorpt_correction_T_min 0.6477
_exptl_absorpt_correction_type empirical
_exptl_absorpt_process_details sadabs
_exptl_crystal_colour colorless
_exptl_crystal_density_diffrn 1.390
_exptl_crystal_description needle
_exptl_crystal_F_000 1400
_exptl_crystal_size_max 0.600
_exptl_crystal_size_mid 0.020
_exptl_crystal_size_min 0.020
_refine_diff_density_max 0.491
_refine_diff_density_min -0.526
_refine_diff_density_rms 0.111
_refine_ls_extinction_method none
_refine_ls_goodness_of_fit_ref 1.006
_refine_ls_hydrogen_treatment mixed
_refine_ls_matrix_type full
_refine_ls_number_parameters 373
_refine_ls_number_reflns 6078
_refine_ls_number_restraints 0
_refine_ls_restrained_S_all 1.006
_refine_ls_R_factor_all 0.1651
_refine_ls_R_factor_gt 0.0680
_refine_ls_shift/su_max 0.000
_refine_ls_shift/su_mean 0.000
_refine_ls_structure_factor_coef Fsqd
_refine_ls_weighting_details 'w=1/[\s^2^(Fo^2^)+(0.0420P)^2^+0.9269P] where P=(Fo^2^+2Fc^2^)/3'
_refine_ls_weighting_scheme calc
_refine_ls_wR_factor_gt 0.1182
_refine_ls_wR_factor_ref 0.1524
_reflns_Friedel_coverage 0.000
_reflns_number_gt 3057
_reflns_number_total 6078
_reflns_threshold_expression 'I > 2\s(I)'
_cod_data_source_file c5cc08915h2.cif
_cod_data_source_block pq
_cod_depositor_comments 'Adding full bibliography for 7118303--7118307.cif.'
_cod_original_cell_volume 3200.9(19)
_cod_database_code 7118307
_shelx_shelxl_version_number 2014/7
_shelx_space_group_comment
; 
The symmetry employed for this shelxl refinement is uniquely defined 
by the following loop, which should always be used as a source of 
symmetry information in preference to the above space-group names. 
They are only intended as comments. 
;
_shelx_estimated_absorpt_t_min 0.568
_shelx_estimated_absorpt_t_max 0.979

loop_
_space_group_symop_operation_xyz
'x, y, z'
'-x+1/2, y+1/2, -z+1/2'
'-x, -y, -z'
'x-1/2, -y-1/2, z-1/2'

loop_
_atom_site_label
_atom_site_type_symbol
_atom_site_fract_x
_atom_site_fract_y
_atom_site_fract_z
_atom_site_U_iso_or_equiv
_atom_site_adp_type
_atom_site_occupancy
_atom_site_site_symmetry_order
_atom_site_calc_flag
_atom_site_refinement_flags_posn
_atom_site_refinement_flags_adp
Zn Zn -0.23772(6) -0.01493(4) -0.20470(6) 0.0282(2) Uani 1 1 d . .
B B -0.2676(5) -0.1171(5) -0.4393(6) 0.0277(19) Uani 1 1 d . .
H H -0.275(4) -0.145(3) -0.512(5) 0.042 Uiso 1 1 d . U
F F -0.1471(5) -0.1776(3) 0.2368(4) 0.107(2) Uani 1 1 d . .
S1 S -0.32970(12) -0.12696(10) -0.19685(13) 0.0294(4) Uani 1 1 d . .
S2 S -0.31643(12) 0.05279(10) -0.33706(12) 0.0285(4) Uani 1 1 d . .
S3 S -0.08393(12) -0.05352(10) -0.27205(13) 0.0294(4) Uani 1 1 d . .
S4 S -0.22585(14) 0.05354(10) -0.06383(13) 0.0382(5) Uani 1 1 d . .
N11 N -0.3735(4) -0.1111(3) -0.3949(4) 0.0268(13) Uani 1 1 d . .
N12 N -0.5058(4) -0.0930(3) -0.3057(4) 0.0275(13) Uani 1 1 d . .
N21 N -0.2260(4) -0.0399(3) -0.4683(4) 0.0240(13) Uani 1 1 d . .
N22 N -0.1691(4) 0.0749(3) -0.4720(4) 0.0275(13) Uani 1 1 d . .
N31 N -0.1910(4) -0.1616(3) -0.3738(4) 0.0268(13) Uani 1 1 d . .
N32 N -0.0754(4) -0.2053(3) -0.2660(4) 0.0307(14) Uani 1 1 d . .
C11 C -0.4039(4) -0.1100(4) -0.3020(5) 0.0276(16) Uani 1 1 d . .
C12 C -0.4555(5) -0.0924(4) -0.4580(5) 0.0331(17) Uani 1 1 d . .
H12A H -0.4546 -0.0875 -0.5280 0.040 Uiso 1 1 calc R U
C13 C -0.5357(5) -0.0824(4) -0.4035(5) 0.0307(17) Uani 1 1 d . .
H13A H -0.6022 -0.0700 -0.4281 0.037 Uiso 1 1 calc R U
C14 C -0.5708(5) -0.0788(4) -0.2190(5) 0.0348(18) Uani 1 1 d . .
C15 C -0.5272(5) -0.0131(4) -0.1606(6) 0.049(2) Uani 1 1 d . .
H15A H -0.5251 0.0305 -0.2039 0.074 Uiso 1 1 calc R U
H15B H -0.4583 -0.0251 -0.1350 0.074 Uiso 1 1 calc R U
H15C H -0.5700 -0.0023 -0.1050 0.074 Uiso 1 1 calc R U
C16 C -0.5780(5) -0.1488(4) -0.1568(6) 0.050(2) Uani 1 1 d . .
H16A H -0.5101 -0.1633 -0.1313 0.075 Uiso 1 1 calc R U
H16B H -0.6075 -0.1891 -0.1978 0.075 Uiso 1 1 calc R U
H16C H -0.6212 -0.1393 -0.1012 0.075 Uiso 1 1 calc R U
C17 C -0.6775(5) -0.0585(4) -0.2594(5) 0.046(2) Uani 1 1 d . .
H17A H -0.6746 -0.0128 -0.2987 0.069 Uiso 1 1 calc R U
H17B H -0.7217 -0.0507 -0.2041 0.069 Uiso 1 1 calc R U
H17C H -0.7046 -0.0990 -0.3014 0.069 Uiso 1 1 calc R U
C21 C -0.2339(4) 0.0278(4) -0.4264(4) 0.0260(16) Uani 1 1 d . .
C24 C -0.1456(5) 0.1544(4) -0.4456(5) 0.0331(17) Uani 1 1 d . .
C25 C -0.2403(5) 0.1998(4) -0.4672(5) 0.0366(18) Uani 1 1 d . .
H25A H -0.2253 0.2526 -0.4556 0.055 Uiso 1 1 calc R U
H25B H -0.2934 0.1838 -0.4236 0.055 Uiso 1 1 calc R U
H25C H -0.2638 0.1926 -0.5365 0.055 Uiso 1 1 calc R U
C26 C -0.0622(5) 0.1823(4) -0.5105(5) 0.042(2) Uani 1 1 d . .
H26A H -0.0479 0.2347 -0.4955 0.063 Uiso 1 1 calc R U
H26B H -0.0844 0.1774 -0.5805 0.063 Uiso 1 1 calc R U
H26C H -0.0005 0.1528 -0.4973 0.063 Uiso 1 1 calc R U
C27 C -0.1080(5) 0.1588(4) -0.3384(5) 0.0406(19) Uani 1 1 d . .
H27A H -0.0904 0.2104 -0.3217 0.061 Uiso 1 1 calc R U
H27B H -0.0478 0.1274 -0.3281 0.061 Uiso 1 1 calc R U
H27C H -0.1612 0.1416 -0.2959 0.061 Uiso 1 1 calc R U
C31 C -0.1172(5) -0.1428(4) -0.3050(5) 0.0260(16) Uani 1 1 d . .
C32 C -0.1930(5) -0.2390(4) -0.3763(5) 0.0305(17) Uani 1 1 d . .
H32A H -0.2376 -0.2683 -0.4175 0.037 Uiso 1 1 calc R U
C33 C -0.1227(5) -0.2652(4) -0.3118(5) 0.0375(18) Uani 1 1 d . .
H33A H -0.1078 -0.3161 -0.2994 0.045 Uiso 1 1 calc R U
C34 C 0.0051(5) -0.2119(4) -0.1823(5) 0.0372(19) Uani 1 1 d . .
C35 C 0.0307(5) -0.2926(4) -0.1665(6) 0.055(2) Uani 1 1 d . .
H35A H -0.0308 -0.3201 -0.1518 0.082 Uiso 1 1 calc R U
H35B H 0.0807 -0.2974 -0.1108 0.082 Uiso 1 1 calc R U
H35C H 0.0590 -0.3128 -0.2266 0.082 Uiso 1 1 calc R U
C36 C 0.1006(5) -0.1707(4) -0.2078(5) 0.043(2) Uani 1 1 d . .
H36A H 0.1319 -0.1957 -0.2631 0.064 Uiso 1 1 calc R U
H36B H 0.1484 -0.1702 -0.1499 0.064 Uiso 1 1 calc R U
H36C H 0.0833 -0.1194 -0.2268 0.064 Uiso 1 1 calc R U
C37 C -0.0378(5) -0.1796(4) -0.0890(5) 0.043(2) Uani 1 1 d . .
H37A H -0.0984 -0.2075 -0.0725 0.065 Uiso 1 1 calc R U
H37B H -0.0557 -0.1273 -0.1004 0.065 Uiso 1 1 calc R U
H37C H 0.0133 -0.1831 -0.0340 0.065 Uiso 1 1 calc R U
C41 C -0.2012(5) -0.0184(4) 0.0230(5) 0.0324(16) Uani 1 1 d . .
C42 C -0.2724(5) -0.0730(4) 0.0413(5) 0.0352(18) Uani 1 1 d . .
H42A H -0.3352 -0.0733 0.0039 0.042 Uiso 1 1 calc R U
C43 C -0.2537(6) -0.1263(4) 0.1120(6) 0.047(2) Uani 1 1 d . .
H43A H -0.3025 -0.1639 0.1229 0.056 Uiso 1 1 calc R U
C44 C -0.1640(7) -0.1248(5) 0.1667(6) 0.063(3) Uani 1 1 d . .
C45 C -0.0925(7) -0.0738(5) 0.1514(6) 0.074(3) Uani 1 1 d . .
H45A H -0.0299 -0.0750 0.1892 0.088 Uiso 1 1 calc R U
C46 C -0.1100(6) -0.0197(4) 0.0808(5) 0.046(2) Uani 1 1 d . .
H46A H -0.0599 0.0171 0.0709 0.055 Uiso 1 1 calc R U
C23 C -0.1201(5) 0.0343(4) -0.5427(5) 0.0326(18) Uani 1 1 d . .
H23A H -0.0706 0.0526 -0.5854 0.039 Uiso 1 1 calc R U
C22 C -0.1556(5) -0.0355(4) -0.5397(5) 0.0310(17) Uani 1 1 d . .
H22A H -0.1354 -0.0754 -0.5803 0.037 Uiso 1 1 calc R U

loop_
_atom_site_aniso_label
_atom_site_aniso_U_11
_atom_site_aniso_U_22
_atom_site_aniso_U_33
_atom_site_aniso_U_23
_atom_site_aniso_U_13
_atom_site_aniso_U_12
Zn 0.0247(4) 0.0313(5) 0.0280(4) -0.0017(4) -0.0033(3) 0.0008(4)
B 0.022(4) 0.033(5) 0.027(5) -0.002(4) -0.008(3) 0.002(4)
F 0.131(5) 0.081(4) 0.102(4) 0.051(4) -0.056(4) -0.037(4)
S1 0.0217(9) 0.0339(11) 0.0320(10) 0.0008(9) -0.0056(7) 0.0005(8)
S2 0.0240(9) 0.0310(10) 0.0304(10) -0.0007(8) 0.0010(7) 0.0050(8)
S3 0.0222(9) 0.0301(10) 0.0355(10) -0.0016(9) -0.0038(7) -0.0004(8)
S4 0.0469(11) 0.0328(11) 0.0341(11) -0.0038(9) -0.0068(9) 0.0017(9)
N11 0.021(3) 0.035(4) 0.024(3) -0.003(3) -0.009(2) 0.000(3)
N12 0.016(3) 0.032(3) 0.034(3) -0.002(3) -0.006(2) 0.000(3)
N21 0.023(3) 0.028(3) 0.021(3) -0.006(3) -0.004(2) 0.007(2)
N22 0.016(3) 0.039(4) 0.027(3) 0.005(3) -0.002(2) 0.004(3)
N31 0.024(3) 0.028(3) 0.028(3) -0.002(3) -0.001(2) 0.003(3)
N32 0.020(3) 0.032(4) 0.039(4) 0.000(3) -0.002(3) -0.002(3)
C11 0.016(3) 0.030(4) 0.036(4) -0.001(3) -0.007(3) -0.002(3)
C12 0.035(4) 0.030(4) 0.034(4) -0.001(3) -0.007(4) -0.001(3)
C13 0.022(4) 0.034(4) 0.034(4) -0.003(3) -0.011(3) -0.002(3)
C14 0.026(4) 0.031(4) 0.048(5) -0.003(4) 0.000(3) 0.000(3)
C15 0.030(4) 0.052(5) 0.063(5) -0.026(5) -0.012(4) 0.013(4)
C16 0.040(5) 0.064(6) 0.048(5) 0.004(4) 0.018(4) -0.009(4)
C17 0.021(4) 0.066(6) 0.051(5) -0.013(4) -0.002(3) -0.004(4)
C21 0.014(3) 0.041(5) 0.022(4) 0.005(3) -0.003(3) 0.004(3)
C24 0.037(4) 0.030(4) 0.032(4) 0.001(3) -0.002(3) 0.005(3)
C25 0.032(4) 0.033(4) 0.045(5) 0.005(4) 0.000(3) 0.008(3)
C26 0.033(4) 0.044(5) 0.051(5) 0.007(4) 0.010(4) 0.008(4)
C27 0.036(4) 0.050(5) 0.035(4) 0.007(4) -0.011(3) -0.007(4)
C31 0.022(4) 0.027(4) 0.029(4) 0.003(3) -0.001(3) 0.006(3)
C32 0.026(4) 0.032(4) 0.033(4) -0.006(3) 0.001(3) -0.002(3)
C33 0.024(4) 0.032(5) 0.056(5) 0.002(4) -0.004(3) 0.001(3)
C34 0.021(4) 0.042(5) 0.048(5) 0.015(4) -0.009(3) -0.002(3)
C35 0.029(4) 0.058(6) 0.076(6) 0.032(5) -0.008(4) 0.007(4)
C36 0.021(4) 0.054(5) 0.052(5) 0.010(4) -0.011(3) 0.005(4)
C37 0.033(4) 0.057(6) 0.039(5) 0.010(4) -0.005(3) -0.021(4)
C41 0.040(4) 0.035(4) 0.022(4) -0.005(4) -0.005(3) 0.002(4)
C42 0.033(4) 0.039(5) 0.033(4) -0.013(4) 0.004(3) -0.003(4)
C43 0.062(6) 0.036(5) 0.043(5) -0.010(4) 0.007(4) -0.024(4)
C44 0.080(7) 0.047(6) 0.059(6) 0.023(5) -0.035(5) -0.004(5)
C45 0.080(7) 0.071(7) 0.064(6) 0.025(6) -0.054(5) -0.019(6)
C46 0.050(5) 0.034(4) 0.052(5) 0.004(4) -0.016(4) -0.017(4)
C23 0.021(4) 0.049(5) 0.027(4) 0.005(4) 0.000(3) 0.005(3)
C22 0.026(4) 0.042(5) 0.025(4) 0.000(3) 0.000(3) 0.008(3)

loop_
_atom_type_symbol
_atom_type_description
_atom_type_scat_dispersion_real
_atom_type_scat_dispersion_imag
_atom_type_scat_source
C C 0.0033 0.0016 'International Tables Vol C Tables 4.2.6.8 and 6.1.1.4'
H H 0.0000 0.0000 'International Tables Vol C Tables 4.2.6.8 and 6.1.1.4'
B B 0.0013 0.0007 'International Tables Vol C Tables 4.2.6.8 and 6.1.1.4'
N N 0.0061 0.0033 'International Tables Vol C Tables 4.2.6.8 and 6.1.1.4'
F F 0.0171 0.0103 'International Tables Vol C Tables 4.2.6.8 and 6.1.1.4'
S S 0.1246 0.1234 'International Tables Vol C Tables 4.2.6.8 and 6.1.1.4'
Zn Zn 0.2839 1.4301 'International Tables Vol C Tables 4.2.6.8 and 6.1.1.4'

loop_
_geom_angle_atom_site_label_1
_geom_angle_atom_site_label_2
_geom_angle_atom_site_label_3
_geom_angle
S4 Zn S1 116.19(7)
S4 Zn S2 111.44(7)
S1 Zn S2 105.43(7)
S4 Zn S3 117.14(7)
S1 Zn S3 102.70(7)
S2 Zn S3 102.37(7)
N31 B N21 112.4(5)
N31 B N11 113.2(6)
N21 B N11 111.9(6)
C11 S1 Zn 94.9(2)
C21 S2 Zn 97.2(2)
C31 S3 Zn 99.2(2)
C41 S4 Zn 99.4(2)
C11 N11 C12 108.2(5)
C11 N11 B 132.9(5)
C12 N11 B 118.1(5)
C13 N12 C11 107.4(5)
C13 N12 C14 125.2(5)
C11 N12 C14 126.9(5)
C21 N21 C22 108.2(5)
C21 N21 B 131.8(5)
C22 N21 B 119.3(6)
C21 N22 C23 107.9(6)
C21 N22 C24 127.4(5)
C23 N22 C24 124.5(5)
C31 N31 C32 106.1(5)
C31 N31 B 134.2(6)
C32 N31 B 119.7(6)
C31 N32 C33 108.0(5)
C31 N32 C34 128.0(6)
C33 N32 C34 123.9(6)
N11 C11 N12 107.8(5)
N11 C11 S1 126.2(5)
N12 C11 S1 126.0(5)
C13 C12 N11 108.2(6)
C12 C13 N12 108.3(6)
N12 C14 C15 108.7(5)
N12 C14 C16 110.0(6)
C15 C14 C16 112.9(6)
N12 C14 C17 108.2(6)
C15 C14 C17 108.6(6)
C16 C14 C17 108.2(6)
N21 C21 N22 107.8(5)
N21 C21 S2 126.4(5)
N22 C21 S2 125.7(5)
N22 C24 C27 109.4(5)
N22 C24 C25 108.0(5)
C27 C24 C25 112.8(6)
N22 C24 C26 108.9(5)
C27 C24 C26 108.7(6)
C25 C24 C26 109.0(6)
N32 C31 N31 109.2(6)
N32 C31 S3 125.6(5)
N31 C31 S3 125.2(5)
C33 C32 N31 109.1(6)
C32 C33 N32 107.7(6)
C35 C34 C36 108.7(6)
C35 C34 N32 109.0(6)
C36 C34 N32 110.6(5)
C35 C34 C37 110.0(6)
C36 C34 C37 110.4(6)
N32 C34 C37 108.1(5)
C42 C41 C46 117.4(7)
C42 C41 S4 122.1(5)
C46 C41 S4 120.5(6)
C43 C42 C41 121.2(7)
C44 C43 C42 119.1(7)
C45 C44 F 119.7(8)
C45 C44 C43 121.9(8)
F C44 C43 118.3(8)
C44 C45 C46 119.7(7)
C45 C46 C41 120.6(7)
C22 C23 N22 107.1(6)
C23 C22 N21 109.0(6)

loop_
_geom_bond_atom_site_label_1
_geom_bond_atom_site_label_2
_geom_bond_distance
Zn S4 2.265(2)
Zn S1 2.357(2)
Zn S2 2.3613(19)
Zn S3 2.3682(19)
B N31 1.535(9)
B N21 1.550(9)
B N11 1.552(9)
F C44 1.351(8)
S1 C11 1.712(6)
S2 C21 1.723(6)
S3 C31 1.717(7)
S4 C41 1.766(7)
N11 C11 1.336(8)
N11 C12 1.386(8)
N12 C13 1.374(8)
N12 C11 1.379(7)
N12 C14 1.506(8)
N21 C21 1.349(8)
N21 C22 1.373(8)
N22 C21 1.370(8)
N22 C23 1.387(8)
N22 C24 1.502(8)
N31 C31 1.356(7)
N31 C32 1.392(8)
N32 C31 1.347(8)
N32 C33 1.377(8)
N32 C34 1.518(8)
C12 C13 1.330(8)
C14 C15 1.519(9)
C14 C16 1.519(10)
C14 C17 1.530(9)
C24 C27 1.509(9)
C24 C25 1.510(9)
C24 C26 1.526(9)
C32 C33 1.328(9)
C34 C35 1.502(10)
C34 C36 1.517(9)
C34 C37 1.521(9)
C41 C42 1.388(9)
C41 C46 1.402(9)
C42 C43 1.367(10)
C43 C44 1.365(10)
C44 C45 1.339(11)
C45 C46 1.373(10)
C23 C22 1.342(9)

loop_
_geom_torsion_atom_site_label_1
_geom_torsion_atom_site_label_2
_geom_torsion_atom_site_label_3
_geom_torsion_atom_site_label_4
_geom_torsion
N31 B N11 C11 30.1(10)
N21 B N11 C11 -98.1(8)
N31 B N11 C12 -161.3(6)
N21 B N11 C12 70.5(7)
N31 B N21 C21 -93.0(8)
N11 B N21 C21 35.6(9)
N31 B N21 C22 75.6(7)
N11 B N21 C22 -155.8(5)
N21 B N31 C31 31.3(10)
N11 B N31 C31 -96.6(8)
N21 B N31 C32 -151.7(6)
N11 B N31 C32 80.4(7)
C12 N11 C11 N12 2.0(7)
B N11 C11 N12 171.5(6)
C12 N11 C11 S1 -178.3(5)
B N11 C11 S1 -8.9(11)
C13 N12 C11 N11 -1.3(7)
C14 N12 C11 N11 -174.0(6)
C13 N12 C11 S1 179.0(5)
C14 N12 C11 S1 6.3(10)
Zn S1 C11 N11 71.3(6)
Zn S1 C11 N12 -109.1(6)
C11 N11 C12 C13 -2.0(8)
B N11 C12 C13 -173.3(6)
N11 C12 C13 N12 1.2(8)
C11 N12 C13 C12 0.1(7)
C14 N12 C13 C12 172.9(6)
C13 N12 C14 C15 -112.0(7)
C11 N12 C14 C15 59.5(8)
C13 N12 C14 C16 123.8(7)
C11 N12 C14 C16 -64.7(8)
C13 N12 C14 C17 5.8(9)
C11 N12 C14 C17 177.2(6)
C22 N21 C21 N22 0.5(6)
B N21 C21 N22 170.0(6)
C22 N21 C21 S2 176.7(4)
B N21 C21 S2 -13.7(9)
C23 N22 C21 N21 -0.5(6)
C24 N22 C21 N21 -175.0(5)
C23 N22 C21 S2 -176.7(4)
C24 N22 C21 S2 8.7(8)
Zn S2 C21 N21 70.8(5)
Zn S2 C21 N22 -113.7(5)
C21 N22 C24 C27 56.3(8)
C23 N22 C24 C27 -117.4(6)
C21 N22 C24 C25 -66.9(7)
C23 N22 C24 C25 119.5(6)
C21 N22 C24 C26 174.9(6)
C23 N22 C24 C26 1.3(8)
C33 N32 C31 N31 0.8(7)
C34 N32 C31 N31 -175.8(6)
C33 N32 C31 S3 179.9(5)
C34 N32 C31 S3 3.2(10)
C32 N31 C31 N32 -0.4(7)
B N31 C31 N32 176.9(6)
C32 N31 C31 S3 -179.4(5)
B N31 C31 S3 -2.1(10)
Zn S3 C31 N32 -115.3(5)
Zn S3 C31 N31 63.7(6)
C31 N31 C32 C33 -0.3(8)
B N31 C32 C33 -178.0(6)
N31 C32 C33 N32 0.8(8)
C31 N32 C33 C32 -1.0(7)
C34 N32 C33 C32 175.8(6)
C31 N32 C34 C35 -178.1(6)
C33 N32 C34 C35 5.8(9)
C31 N32 C34 C36 -58.6(9)
C33 N32 C34 C36 125.2(7)
C31 N32 C34 C37 62.4(8)
C33 N32 C34 C37 -113.8(7)
Zn S4 C41 C42 -65.9(6)
Zn S4 C41 C46 117.9(6)
C46 C41 C42 C43 -0.7(10)
S4 C41 C42 C43 -177.0(5)
C41 C42 C43 C44 1.2(12)
C42 C43 C44 C45 -1.8(14)
C42 C43 C44 F 179.5(7)
F C44 C45 C46 -179.4(8)
C43 C44 C45 C46 1.9(16)
C44 C45 C46 C41 -1.4(14)
C42 C41 C46 C45 0.8(11)
S4 C41 C46 C45 177.2(7)
C21 N22 C23 C22 0.4(7)
C24 N22 C23 C22 175.1(5)
N22 C23 C22 N21 -0.1(7)
C21 N21 C22 C23 -0.2(7)
B N21 C22 C23 -171.4(5)
